data_7712983
loop_
_publ_author_name
'Pushpanandan, Poornenth'
'Behera, Kanhu Charan'
'Ravikanth, Mangalampalli'

_publ_section_title
;
 Pd(II), Ni(II), and Cu(II) complexes of &#x3b1;,&#x3b1;'-ditolylmethanone
 dipyrroethene.
;
_journal_name_full 'Dalton transactions (Cambridge, England : 2003)'
_journal_paper_doi 10.1039/d3dt00476g
_journal_year 2023
_chemical_formula_moiety 'C40 H32 N2 Ni O2'
_chemical_formula_sum 'C40 H32 N2 Ni O2'
_chemical_formula_weight 631.38
_space_group_crystal_system triclinic
_space_group_IT_number 2
_space_group_name_Hall '-P 1'
_space_group_name_H-M_alt 'P -1'
_atom_sites_solution_hydrogens geom
_atom_sites_solution_primary dual
_audit_creation_date 2023-01-02
_audit_creation_method
;
Olex2 1.5
(compiled 2022.04.07 svn.rca3783a0 for OlexSys, GUI svn.r6498)
;
_audit_update_record
;
2023-01-02 deposited with the CCDC.	2023-04-21 downloaded from the CCDC.
;
_cell_angle_alpha 96.813(4)
_cell_angle_beta 106.561(4)
_cell_angle_gamma 96.781(4)
_cell_formula_units_Z 2
_cell_length_a 9.8300(5)
_cell_length_b 11.2853(6)
_cell_length_c 14.8021(6)
_cell_measurement_reflns_used 7457
_cell_measurement_temperature 100.00(10)
_cell_measurement_theta_max 22.8330
_cell_measurement_theta_min 1.8100
_cell_volume 1542.80(14)
_computing_cell_refinement 'CrysAlisPro 1.171.41.93a (Rigaku OD, 2020)'
_computing_data_collection 'CrysAlisPro 1.171.41.93a (Rigaku OD, 2020)'
_computing_data_reduction 'CrysAlisPro 1.171.41.93a (Rigaku OD, 2020)'
_computing_molecular_graphics 'Olex2 1.5 (Dolomanov et al., 2009)'
_computing_publication_material 'Olex2 1.5 (Dolomanov et al., 2009)'
_computing_structure_refinement 'ShelXL (Sheldrick, 2015)'
_computing_structure_solution 'ShelXT (Sheldrick, 2015)'
_diffrn_ambient_environment N~2~
_diffrn_ambient_temperature 100.00(10)
_diffrn_detector 'CCD plate'
_diffrn_measured_fraction_theta_full 0.999
_diffrn_measured_fraction_theta_max 0.999
_diffrn_measurement_details
;
List of Runs (angles in degrees, time in seconds):

  # Type    Start    End  Width  t~exp~   \w     \q     \k     \f   Frames
#--------------------------------------------------------------------------
  1  \f   -349.73  10.27   1.00    3.00   9.41 -12.98 -31.50    --   360
  2  \w    -65.46  -0.46   1.00    3.00    --  -15.96  94.56 145.16   65
  3  \w    -68.96   0.04   1.00    3.00    --  -19.47  94.56 -34.84   69
  4  \w   -108.63  15.37   1.00    3.00    --  -12.98 -59.25 -33.92  124
  5  \w   -108.63  15.37   1.00    3.00    --  -12.98 -59.25 173.08  124
  6  \w    -65.46  -0.46   1.00    3.00    --  -15.96  94.56   1.16   65
  7  \f   -339.92  20.08   1.00    3.00  16.12 -12.98 -59.25    --   360
  8  \w    -65.46  -0.46   1.00    3.00    --  -15.96  94.56  73.16   65
  9  \w   -108.63  15.37   1.00    3.00    --  -12.98 -59.25  20.08  124
 10  \w    -55.98   0.02   1.00    3.00    --   -6.49  94.56 -34.84   56
;
_diffrn_measurement_device 'abstract diffractometer'
_diffrn_measurement_device_type 'Saxi-CrysAlisPro-abstract goniometer imported SAXI images'
_diffrn_measurement_method '\w and \f scans'
_diffrn_orient_matrix_type 'CrysAlisPro convention (1999,Acta A55,543-557)'
_diffrn_orient_matrix_UB_11 -0.0120243000
_diffrn_orient_matrix_UB_12 -0.0596660000
_diffrn_orient_matrix_UB_13 -0.0252165000
_diffrn_orient_matrix_UB_21 -0.0468643000
_diffrn_orient_matrix_UB_22 0.0178495000
_diffrn_orient_matrix_UB_23 -0.0403485000
_diffrn_orient_matrix_UB_31 0.0589434000
_diffrn_orient_matrix_UB_32 0.0152587000
_diffrn_orient_matrix_UB_33 -0.0173516000
_diffrn_radiation_monochromator graphite
_diffrn_radiation_probe x-ray
_diffrn_radiation_type 'Mo K\a'
_diffrn_radiation_wavelength 0.71073
_diffrn_reflns_av_R_equivalents 0.1732
_diffrn_reflns_av_unetI/netI 0.0715
_diffrn_reflns_Laue_measured_fraction_full 0.999
_diffrn_reflns_Laue_measured_fraction_max 0.999
_diffrn_reflns_limit_h_max 11
_diffrn_reflns_limit_h_min -11
_diffrn_reflns_limit_k_max 13
_diffrn_reflns_limit_k_min -13
_diffrn_reflns_limit_l_max 17
_diffrn_reflns_limit_l_min -17
_diffrn_reflns_number 56131
_diffrn_reflns_point_group_measured_fraction_full 0.999
_diffrn_reflns_point_group_measured_fraction_max 0.999
_diffrn_reflns_theta_full 25.000
_diffrn_reflns_theta_max 25.000
_diffrn_reflns_theta_min 1.841
_diffrn_source 'fine-focus sealed X-ray tube'
_diffrn_source_type 'Enhance (Mo) X-ray Source'
_exptl_absorpt_coefficient_mu 0.668
_exptl_absorpt_correction_T_max 1.00000
_exptl_absorpt_correction_T_min 0.17275
_exptl_absorpt_correction_type multi-scan
_exptl_absorpt_process_details
;
CrysAlisPro 1.171.41.93a (Rigaku Oxford Diffraction, 2020)
Empirical absorption correction using spherical harmonics,
implemented in SCALE3 ABSPACK scaling algorithm.
;
_exptl_crystal_colour red
_exptl_crystal_colour_primary red
_exptl_crystal_density_diffrn 1.359
_exptl_crystal_description plate
_exptl_crystal_F_000 660
_exptl_crystal_size_max 0.265
_exptl_crystal_size_mid 0.0821
_exptl_crystal_size_min 0.056
_refine_diff_density_max 0.575
_refine_diff_density_min -0.832
_refine_diff_density_rms 0.079
_refine_ls_extinction_method none
_refine_ls_goodness_of_fit_ref 1.029
_refine_ls_hydrogen_treatment constr
_refine_ls_matrix_type full
_refine_ls_number_parameters 410
_refine_ls_number_reflns 5438
_refine_ls_number_restraints 0
_refine_ls_restrained_S_all 1.029
_refine_ls_R_factor_all 0.0794
_refine_ls_R_factor_gt 0.0583
_refine_ls_shift/su_max 0.001
_refine_ls_shift/su_mean 0.000
_refine_ls_structure_factor_coef Fsqd
_refine_ls_weighting_details 'w=1/[\s^2^(Fo^2^)+(0.0851P)^2^+0.3147P] where P=(Fo^2^+2Fc^2^)/3'
_refine_ls_weighting_scheme calc
_refine_ls_wR_factor_gt 0.1468
_refine_ls_wR_factor_ref 0.1659
_reflns_Friedel_coverage 0.000
_reflns_number_gt 4077
_reflns_number_total 5438
_reflns_threshold_expression 'I > 2\s(I)'
_cod_data_source_file d3dt00476g2.cif
_cod_data_source_block mr_prp_ni_di_autored
_cod_original_cell_volume 1542.80(13)
_cod_database_code 7712983
_shelx_shelxl_version_number 2018/3
_shelx_space_group_comment
;
The symmetry employed for this shelxl refinement is uniquely defined
by the following loop, which should always be used as a source of
symmetry information in preference to the above space-group names.
They are only intended as comments.
;
_shelx_estimated_absorpt_t_max 0.964
_shelx_estimated_absorpt_t_min 0.843
_reflns_odcompleteness_completeness 79.81
_reflns_odcompleteness_iscentric 1
_reflns_odcompleteness_theta 35.60
_olex2_refinement_description
;
1. Others
 Fixed Uiso: H00U(0.044) H00H(0.044) H00B(0.041) H00M(0.04) H00T(0.045)
 H00W(0.049) H00Y(0.049) H013(0.046) H01D(0.069) H01E(0.069) H01F(0.069)
 H00I(0.041) H00O(0.044) H011(0.044) H00Q(0.043) H01A(0.065) H01B(0.065)
 H01C(0.065) H012(0.05) H016(0.057) H010(0.045) H00P(0.04) H01J(0.09)
 H01K(0.09) H01L(0.09) H00F(0.04) H00X(0.046) H00R(0.042) H008(0.042)
 H01G(0.083) H01H(0.083) H01I(0.083)
 Fixed X: H00U(0.581685) H00H(0.495664) H00B(-0.067608) H00M(-0.130103)
 H00T(0.414301) H00W(0.532605) H00Y(0.734284) H013(0.613419) H01D(0.68299)
 H01E(0.824639) H01F(0.707638) H00I(0.493987) H00O(0.59373) H011(0.273762)
 H00Q(0.172931) H01A(0.607886) H01B(0.452851) H01C(0.502351) H012(0.229906)
 H016(0.111658) H010(-0.22253) H00P(-0.103762) H01J(-0.174156) H01K(-0.079436)
 H01L(-0.229928) H00F(-0.21696) H00X(-0.311624) H00R(0.056568) H008(0.149616)
 H01G(-0.116047) H01H(-0.264857) H01I(-0.241695)
 Fixed Y: H00U(0.418343) H00H(0.574807) H00B(0.839026) H00M(0.786653)
 H00T(0.269728) H00W(0.114342) H00Y(0.124432) H013(0.277306) H01D(-0.074285)
 H01E(0.021405) H01F(-0.013652) H00I(0.839578) H00O(0.905367) H011(0.688771)
 H00Q(0.622924) H01A(0.834403) H01B(0.800251) H01C(0.932813) H012(0.957123)
 H016(1.084423) H010(0.815779) H00P(0.686235) H01J(1.10871) H01K(1.085001)
 H01L(0.999927) H00F(0.651499) H00X(0.668931) H00R(0.596654) H008(0.57161)
 H01G(0.682575) H01H(0.706219) H01I(0.571431)
 Fixed Z: H00U(0.756437) H00H(0.848335) H00B(0.583178) H00M(0.406283)
 H00T(0.381521) H00W(0.343868) H00Y(0.623384) H013(0.661769) H01D(0.474382)
 H01E(0.489946) H01F(0.386726) H00I(0.846573) H00O(1.009592) H011(1.056916)
 H00Q(0.894615) H01A(1.176922) H01B(1.190266) H01C(1.171196) H012(0.782792)
 H016(0.858733) H010(0.802827) H00P(0.729869) H01J(0.848265) H01K(0.949992)
 H01L(0.895544) H00F(0.263134) H00X(0.10311) H00R(0.055315) H008(0.213179)
 H01G(-0.063076) H01H(-0.04604) H01I(-0.077922)
;
_olex2_submission_special_instructions 'No special instructions were received'
_oxdiff_exptl_absorpt_empirical_details
;
Empirical correction (ABSPACK) includes:
- Absorption correction using spherical harmonics
- Frame scaling
;
_oxdiff_exptl_absorpt_empirical_full_max 3.542
_oxdiff_exptl_absorpt_empirical_full_min 0.455

loop_
_space_group_symop_operation_xyz
'x, y, z'
'-x, -y, -z'

loop_
_atom_site_label
_atom_site_type_symbol
_atom_site_fract_x
_atom_site_fract_y
_atom_site_fract_z
_atom_site_U_iso_or_equiv
_atom_site_adp_type
_atom_site_occupancy
_atom_site_site_symmetry_order
_atom_site_calc_flag
_atom_site_refinement_flags_posn
_atom_site_refinement_flags_adp
_atom_site_refinement_flags_occupancy
_atom_site_disorder_assembly
_atom_site_disorder_group
Ni1 Ni 0.22329(4) 0.53189(4) 0.50308(3) 0.02997(18) Uani 1 1 d . . . . .
O1 O 0.3292(2) 0.41622(19) 0.47279(16) 0.0289(5) Uani 1 1 d . . . . .
O2 O 0.1373(2) 0.5276(2) 0.37306(17) 0.0322(6) Uani 1 1 d . . . . .
N1 N 0.3250(3) 0.5313(2) 0.6269(2) 0.0275(6) Uani 1 1 d . . . . .
N2 N 0.1064(3) 0.6412(2) 0.5221(2) 0.0287(6) Uani 1 1 d . . . . .
C1 C 0.4186(3) 0.3878(3) 0.5454(3) 0.0286(8) Uani 1 1 d . . . . .
C2 C 0.4251(3) 0.4515(3) 0.6347(3) 0.0309(8) Uani 1 1 d . . . . .
C3 C 0.5070(4) 0.4626(3) 0.7312(3) 0.0369(9) Uani 1 1 d . . . . .
H00U H 0.581685 0.418343 0.756437 0.044 Uiso 1 1 calc R . . . .
C4 C 0.4593(4) 0.5483(3) 0.7814(3) 0.0367(8) Uani 1 1 d . . . . .
H00H H 0.495664 0.574807 0.848335 0.044 Uiso 1 1 calc R . . . .
C5 C 0.3454(3) 0.5922(3) 0.7168(3) 0.0319(8) Uani 1 1 d . . . . .
C6 C 0.2631(3) 0.6802(3) 0.7464(3) 0.0314(8) Uani 1 1 d . . . . .
C7 C 0.1470(3) 0.7265(3) 0.6947(2) 0.0290(8) Uani 1 1 d . . . . .
C8 C 0.0783(3) 0.7129(3) 0.5925(2) 0.0298(8) Uani 1 1 d . . . . .
C9 C -0.0280(4) 0.7822(3) 0.5497(3) 0.0339(8) Uani 1 1 d . . . . .
H00B H -0.067608 0.839026 0.583178 0.041 Uiso 1 1 calc R . . . .
C10 C -0.0635(4) 0.7534(3) 0.4526(3) 0.0337(8) Uani 1 1 d . . . . .
H00M H -0.130103 0.786653 0.406283 0.040 Uiso 1 1 calc R . . . .
C11 C 0.0197(3) 0.6637(3) 0.4352(3) 0.0299(8) Uani 1 1 d . . . . .
C12 C 0.0429(3) 0.5997(3) 0.3560(2) 0.0303(8) Uani 1 1 d . . . . .
C13 C 0.4997(3) 0.2908(3) 0.5257(3) 0.0317(8) Uani 1 1 d . . . . .
C14 C 0.4787(4) 0.2400(3) 0.4315(3) 0.0376(9) Uani 1 1 d . . . . .
H00T H 0.414301 0.269728 0.381521 0.045 Uiso 1 1 calc R . . . .
C15 C 0.5494(4) 0.1471(3) 0.4089(3) 0.0409(9) Uani 1 1 d . . . . .
H00W H 0.532605 0.114342 0.343868 0.049 Uiso 1 1 calc R . . . .
C16 C 0.6448(4) 0.1008(3) 0.4800(3) 0.0378(9) Uani 1 1 d . . . . .
C17 C 0.6678(4) 0.1527(3) 0.5736(3) 0.0410(9) Uani 1 1 d . . . . .
H00Y H 0.734284 0.124432 0.623384 0.049 Uiso 1 1 calc R . . . .
C18 C 0.5964(4) 0.2448(3) 0.5966(3) 0.0387(9) Uani 1 1 d . . . . .
H013 H 0.613419 0.277306 0.661769 0.046 Uiso 1 1 calc R . . . .
C19 C 0.7217(4) -0.0002(3) 0.4556(3) 0.0458(10) Uani 1 1 d . . . . .
H01D H 0.682990 -0.074285 0.474382 0.069 Uiso 1 1 calc GR . . . .
H01E H 0.824639 0.021405 0.489946 0.069 Uiso 1 1 calc GR . . . .
H01F H 0.707638 -0.013652 0.386726 0.069 Uiso 1 1 calc GR . . . .
C20 C 0.3215(3) 0.7252(3) 0.8521(3) 0.0310(8) Uani 1 1 d . . . . .
C21 C 0.4477(4) 0.8087(3) 0.8891(3) 0.0344(8) Uani 1 1 d . . . . .
H00I H 0.493987 0.839578 0.846573 0.041 Uiso 1 1 calc R . . . .
C22 C 0.5078(4) 0.8481(3) 0.9868(3) 0.0365(9) Uani 1 1 d . . . . .
H00O H 0.593730 0.905367 1.009592 0.044 Uiso 1 1 calc R . . . .
C23 C 0.4443(3) 0.8050(3) 1.0509(3) 0.0346(8) Uani 1 1 d . . . . .
C24 C 0.3189(4) 0.7203(3) 1.0141(3) 0.0369(9) Uani 1 1 d . . . . .
H011 H 0.273762 0.688771 1.056916 0.044 Uiso 1 1 calc R . . . .
C25 C 0.2584(4) 0.6808(3) 0.9171(3) 0.0357(8) Uani 1 1 d . . . . .
H00Q H 0.172931 0.622924 0.894615 0.043 Uiso 1 1 calc R . . . .
C26 C 0.5073(4) 0.8467(3) 1.1565(3) 0.0434(9) Uani 1 1 d . . . . .
H01A H 0.607886 0.834403 1.176922 0.065 Uiso 1 1 calc GR . . . .
H01B H 0.452851 0.800251 1.190266 0.065 Uiso 1 1 calc GR . . . .
H01C H 0.502351 0.932813 1.171196 0.065 Uiso 1 1 calc GR . . . .
C27 C 0.0761(4) 0.8091(3) 0.7488(2) 0.0315(8) Uani 1 1 d . . . . .
C28 C 0.1378(4) 0.9273(3) 0.7871(3) 0.0413(9) Uani 1 1 d . . . . .
H012 H 0.229906 0.957123 0.782792 0.050 Uiso 1 1 calc R . . . .
C29 C 0.0668(4) 1.0036(3) 0.8321(3) 0.0478(10) Uani 1 1 d . . . . .
H016 H 0.111658 1.084423 0.858733 0.057 Uiso 1 1 calc R . . . .
C30 C -0.0692(4) 0.9631(3) 0.8385(3) 0.0437(9) Uani 1 1 d . . . . .
C31 C -0.1297(4) 0.8451(3) 0.7995(3) 0.0378(9) Uani 1 1 d . . . . .
H010 H -0.222530 0.815779 0.802827 0.045 Uiso 1 1 calc R . . . .
C32 C -0.0595(3) 0.7675(3) 0.7554(2) 0.0337(8) Uani 1 1 d . . . . .
H00P H -0.103762 0.686235 0.729869 0.040 Uiso 1 1 calc R . . . .
C33 C -0.1448(5) 1.0465(4) 0.8873(3) 0.0601(12) Uani 1 1 d . . . . .
H01J H -0.174156 1.108710 0.848265 0.090 Uiso 1 1 calc GR . . . .
H01K H -0.079436 1.085001 0.949992 0.090 Uiso 1 1 calc GR . . . .
H01L H -0.229928 0.999927 0.895544 0.090 Uiso 1 1 calc GR . . . .
C34 C -0.0228(3) 0.6112(3) 0.2555(2) 0.0306(8) Uani 1 1 d . . . . .
C35 C -0.1610(4) 0.6398(3) 0.2210(3) 0.0337(8) Uani 1 1 d . . . . .
H00F H -0.216960 0.651499 0.263134 0.040 Uiso 1 1 calc R . . . .
C36 C -0.2169(4) 0.6512(3) 0.1258(3) 0.0381(9) Uani 1 1 d . . . . .
H00X H -0.311624 0.668931 0.103110 0.046 Uiso 1 1 calc R . . . .
C37 C -0.1357(4) 0.6369(3) 0.0630(3) 0.0374(8) Uani 1 1 d . . . . .
C38 C 0.0004(4) 0.6075(3) 0.0975(3) 0.0353(8) Uani 1 1 d . . . . .
H00R H 0.056568 0.596654 0.055315 0.042 Uiso 1 1 calc R . . . .
C39 C 0.0567(3) 0.5934(3) 0.1917(3) 0.0351(8) Uani 1 1 d . . . . .
H008 H 0.149616 0.571610 0.213179 0.042 Uiso 1 1 calc R . . . .
C40 C -0.1947(5) 0.6505(4) -0.0399(3) 0.0551(11) Uani 1 1 d . . . . .
H01G H -0.116047 0.682575 -0.063076 0.083 Uiso 1 1 calc GR . . . .
H01H H -0.264857 0.706219 -0.046040 0.083 Uiso 1 1 calc GR . . . .
H01I H -0.241695 0.571431 -0.077922 0.083 Uiso 1 1 calc GR . . . .

loop_
_atom_site_aniso_label
_atom_site_aniso_U_11
_atom_site_aniso_U_22
_atom_site_aniso_U_33
_atom_site_aniso_U_23
_atom_site_aniso_U_13
_atom_site_aniso_U_12
Ni1 0.0249(3) 0.0299(3) 0.0348(3) 0.0040(2) 0.0077(2) 0.00752(19)
O1 0.0247(12) 0.0278(13) 0.0328(14) 0.0041(10) 0.0062(11) 0.0062(10)
O2 0.0262(12) 0.0313(13) 0.0381(15) 0.0037(11) 0.0076(11) 0.0079(10)
N1 0.0214(14) 0.0269(15) 0.0341(17) 0.0066(13) 0.0075(12) 0.0036(11)
N2 0.0228(14) 0.0294(16) 0.0330(17) 0.0052(13) 0.0071(13) 0.0040(11)
C1 0.0195(16) 0.0274(18) 0.038(2) 0.0077(16) 0.0077(16) 0.0021(13)
C2 0.0230(17) 0.0336(19) 0.035(2) 0.0076(16) 0.0060(15) 0.0064(14)
C3 0.0292(19) 0.040(2) 0.040(2) 0.0047(17) 0.0048(17) 0.0127(16)
C4 0.0274(18) 0.045(2) 0.035(2) -0.0003(17) 0.0048(16) 0.0096(16)
C5 0.0233(17) 0.0324(19) 0.037(2) 0.0028(16) 0.0057(15) 0.0017(14)
C6 0.0263(17) 0.0292(19) 0.037(2) 0.0012(15) 0.0089(16) 0.0025(14)
C7 0.0223(17) 0.0252(18) 0.039(2) 0.0021(15) 0.0109(15) 0.0027(13)
C8 0.0255(17) 0.0272(18) 0.036(2) 0.0043(15) 0.0093(15) 0.0020(14)
C9 0.0307(18) 0.033(2) 0.041(2) 0.0038(16) 0.0143(17) 0.0118(15)
C10 0.0251(17) 0.033(2) 0.043(2) 0.0069(17) 0.0085(16) 0.0071(14)
C11 0.0212(16) 0.0279(18) 0.041(2) 0.0045(16) 0.0115(16) 0.0016(13)
C12 0.0236(17) 0.0294(19) 0.037(2) 0.0054(16) 0.0073(16) 0.0049(14)
C13 0.0223(17) 0.0259(18) 0.049(2) 0.0052(16) 0.0155(17) 0.0037(14)
C14 0.035(2) 0.038(2) 0.043(2) 0.0144(18) 0.0112(18) 0.0116(16)
C15 0.046(2) 0.036(2) 0.048(2) 0.0074(18) 0.022(2) 0.0152(17)
C16 0.034(2) 0.0273(19) 0.056(3) 0.0071(18) 0.0204(19) 0.0067(15)
C17 0.034(2) 0.037(2) 0.051(3) 0.0088(19) 0.0082(18) 0.0116(16)
C18 0.038(2) 0.036(2) 0.041(2) 0.0039(17) 0.0095(18) 0.0119(16)
C19 0.040(2) 0.035(2) 0.068(3) 0.008(2) 0.021(2) 0.0155(17)
C20 0.0224(16) 0.0293(18) 0.039(2) 0.0016(16) 0.0068(15) 0.0061(14)
C21 0.0298(18) 0.033(2) 0.037(2) 0.0045(16) 0.0068(16) 0.0021(15)
C22 0.0270(18) 0.032(2) 0.046(2) 0.0020(17) 0.0066(17) 0.0015(15)
C23 0.0266(18) 0.037(2) 0.037(2) -0.0009(16) 0.0047(16) 0.0085(15)
C24 0.0292(19) 0.042(2) 0.039(2) 0.0043(17) 0.0121(17) 0.0030(16)
C25 0.0303(19) 0.038(2) 0.036(2) 0.0033(17) 0.0097(16) 0.0007(15)
C26 0.037(2) 0.048(2) 0.038(2) 0.0007(18) 0.0043(18) 0.0043(17)
C27 0.0319(18) 0.0306(19) 0.032(2) 0.0048(15) 0.0079(16) 0.0092(14)
C28 0.034(2) 0.034(2) 0.055(3) -0.0005(18) 0.0157(19) 0.0050(16)
C29 0.043(2) 0.034(2) 0.062(3) -0.0064(19) 0.014(2) 0.0058(17)
C30 0.040(2) 0.046(2) 0.046(2) 0.0010(19) 0.0139(19) 0.0171(18)
C31 0.0330(19) 0.043(2) 0.041(2) 0.0084(18) 0.0140(17) 0.0105(16)
C32 0.0287(18) 0.0325(19) 0.039(2) 0.0045(16) 0.0086(16) 0.0081(15)
C33 0.058(3) 0.057(3) 0.070(3) -0.004(2) 0.026(2) 0.022(2)
C34 0.0269(17) 0.0302(19) 0.033(2) 0.0022(15) 0.0068(15) 0.0071(14)
C35 0.0309(19) 0.034(2) 0.036(2) 0.0048(16) 0.0100(16) 0.0070(15)
C36 0.0298(19) 0.040(2) 0.042(2) 0.0041(17) 0.0052(17) 0.0122(16)
C37 0.039(2) 0.038(2) 0.032(2) 0.0040(16) 0.0070(17) 0.0035(16)
C38 0.0273(18) 0.041(2) 0.036(2) 0.0002(17) 0.0109(16) 0.0015(15)
C39 0.0219(17) 0.044(2) 0.038(2) 0.0046(17) 0.0068(16) 0.0078(15)
C40 0.053(3) 0.077(3) 0.037(2) 0.012(2) 0.008(2) 0.027(2)

loop_
_atom_type_symbol
_atom_type_description
_atom_type_scat_dispersion_real
_atom_type_scat_dispersion_imag
_atom_type_scat_source
C C 0.0033 0.0016 'International Tables Vol C Tables 4.2.6.8 and 6.1.1.4'
H H 0.0000 0.0000 'International Tables Vol C Tables 4.2.6.8 and 6.1.1.4'
N N 0.0061 0.0033 'International Tables Vol C Tables 4.2.6.8 and 6.1.1.4'
Ni Ni 0.3393 1.1124 'International Tables Vol C Tables 4.2.6.8 and 6.1.1.4'
O O 0.0106 0.0060 'International Tables Vol C Tables 4.2.6.8 and 6.1.1.4'

loop_
_geom_angle_atom_site_label_1
_geom_angle_atom_site_label_2
_geom_angle_atom_site_label_3
_geom_angle
_geom_angle_site_symmetry_1
_geom_angle_site_symmetry_3
_geom_angle_publ_flag
O1 Ni1 O2 88.61(10) . . ?
N1 Ni1 O1 85.74(11) . . ?
N1 Ni1 O2 173.56(10) . . ?
N1 Ni1 N2 99.25(12) . . ?
N2 Ni1 O1 174.68(11) . . ?
N2 Ni1 O2 86.51(11) . . ?
C1 O1 Ni1 114.1(2) . . ?
C12 O2 Ni1 112.5(2) . . ?
C2 N1 Ni1 112.1(2) . . ?
C5 N1 Ni1 140.2(2) . . ?
C5 N1 C2 107.4(3) . . ?
C8 N2 Ni1 141.5(2) . . ?
C8 N2 C11 107.4(3) . . ?
C11 N2 Ni1 111.0(2) . . ?
O1 C1 C2 115.7(3) . . ?
O1 C1 C13 116.4(3) . . ?
C2 C1 C13 127.9(3) . . ?
N1 C2 C1 112.3(3) . . ?
N1 C2 C3 108.9(3) . . ?
C3 C2 C1 138.7(3) . . ?
C4 C3 C2 107.2(3) . . ?
C3 C4 C5 108.8(3) . . ?
N1 C5 C4 107.7(3) . . ?
N1 C5 C6 128.2(3) . . ?
C4 C5 C6 124.0(3) . . ?
C5 C6 C20 111.0(3) . . ?
C7 C6 C5 131.1(3) . . ?
C7 C6 C20 117.9(3) . . ?
C6 C7 C8 130.9(3) . . ?
C6 C7 C27 118.0(3) . . ?
C8 C7 C27 111.0(3) . . ?
N2 C8 C7 127.9(3) . . ?
N2 C8 C9 108.4(3) . . ?
C9 C8 C7 123.5(3) . . ?
C10 C9 C8 108.9(3) . . ?
C9 C10 C11 105.8(3) . . ?
N2 C11 C10 109.5(3) . . ?
C12 C11 N2 113.5(3) . . ?
C12 C11 C10 136.9(3) . . ?
O2 C12 C11 116.5(3) . . ?
O2 C12 C34 117.0(3) . . ?
C11 C12 C34 126.4(3) . . ?
C14 C13 C1 119.0(3) . . ?
C14 C13 C18 117.1(3) . . ?
C18 C13 C1 123.9(3) . . ?
C15 C14 C13 121.5(4) . . ?
C14 C15 C16 121.2(4) . . ?
C15 C16 C19 121.3(4) . . ?
C17 C16 C15 117.4(3) . . ?
C17 C16 C19 121.3(4) . . ?
C18 C17 C16 121.6(4) . . ?
C17 C18 C13 121.2(4) . . ?
C21 C20 C6 120.4(3) . . ?
C21 C20 C25 117.2(3) . . ?
C25 C20 C6 122.3(3) . . ?
C22 C21 C20 121.7(3) . . ?
C23 C22 C21 120.9(3) . . ?
C22 C23 C24 117.5(3) . . ?
C22 C23 C26 121.6(3) . . ?
C24 C23 C26 120.9(3) . . ?
C25 C24 C23 122.0(3) . . ?
C24 C25 C20 120.6(3) . . ?
C28 C27 C7 121.9(3) . . ?
C28 C27 C32 118.6(3) . . ?
C32 C27 C7 119.3(3) . . ?
C27 C28 C29 120.8(3) . . ?
C30 C29 C28 121.0(3) . . ?
C29 C30 C33 120.5(4) . . ?
C31 C30 C29 117.5(3) . . ?
C31 C30 C33 122.0(3) . . ?
C30 C31 C32 122.2(3) . . ?
C31 C32 C27 119.8(3) . . ?
C35 C34 C12 123.0(3) . . ?
C39 C34 C12 118.5(3) . . ?
C39 C34 C35 118.5(3) . . ?
C36 C35 C34 120.5(3) . . ?
C35 C36 C37 120.8(3) . . ?
C36 C37 C40 121.2(3) . . ?
C38 C37 C36 118.3(3) . . ?
C38 C37 C40 120.5(3) . . ?
C39 C38 C37 121.6(3) . . ?
C38 C39 C34 120.2(3) . . ?

loop_
_geom_bond_atom_site_label_1
_geom_bond_atom_site_label_2
_geom_bond_distance
_geom_bond_site_symmetry_2
_geom_bond_publ_flag
Ni1 O1 1.854(2) . ?
Ni1 O2 1.861(2) . ?
Ni1 N1 1.822(3) . ?
Ni1 N2 1.833(3) . ?
O1 C1 1.280(4) . ?
O2 C12 1.296(4) . ?
N1 C2 1.400(4) . ?
N1 C5 1.372(4) . ?
N2 C8 1.354(4) . ?
N2 C11 1.395(4) . ?
C1 C13 1.477(4) . ?
C2 C1 1.409(5) . ?
C2 C3 1.408(5) . ?
C4 C3 1.357(5) . ?
C5 C4 1.430(5) . ?
C5 C6 1.457(5) . ?
C7 C6 1.378(5) . ?
C7 C27 1.514(4) . ?
C8 C7 1.451(5) . ?
C8 C9 1.427(5) . ?
C9 C10 1.367(5) . ?
C10 C11 1.419(5) . ?
C12 C11 1.393(5) . ?
C13 C14 1.391(5) . ?
C13 C18 1.397(5) . ?
C14 C15 1.384(5) . ?
C16 C15 1.393(5) . ?
C16 C17 1.383(5) . ?
C16 C19 1.505(5) . ?
C17 C18 1.383(5) . ?
C20 C6 1.505(5) . ?
C20 C21 1.393(4) . ?
C20 C25 1.395(5) . ?
C21 C22 1.391(5) . ?
C22 C23 1.380(5) . ?
C23 C24 1.394(5) . ?
C23 C26 1.501(5) . ?
C25 C24 1.382(5) . ?
C27 C28 1.379(5) . ?
C27 C32 1.394(4) . ?
C28 C29 1.394(5) . ?
C29 C30 1.394(5) . ?
C30 C33 1.506(5) . ?
C31 C30 1.377(5) . ?
C32 C31 1.391(4) . ?
C34 C12 1.471(5) . ?
C34 C35 1.399(5) . ?
C35 C36 1.386(5) . ?
C36 C37 1.395(5) . ?
C37 C40 1.501(5) . ?
C38 C37 1.385(5) . ?
C39 C34 1.398(4) . ?
C39 C38 1.382(5) . ?
